data_7109410
loop_
_publ_author_name
'Tomoya Ishizuka'
'Yuta Saegusa'
'Yoshihito Shiota'
'Kazuhisa Ohtake'
'Kazunari Yoshizaw'
'Takahiko Kojima'

_publ_section_title
;
 Multiply-fused porphyrins-effects of extended pi-conjugation on the
 optical and electrochemical properties
;
_journal_name_full Chem.Commun.
_journal_page_first 5939
_journal_paper_doi 10.1039/c3cc42831a
_journal_volume 49
_journal_year 2013
_chemical_formula_sum 'C44 H22 N4 Zn'
_chemical_formula_weight 672.03
_chemical_name_systematic
;
?
;
_space_group_IT_number 14
_symmetry_cell_setting monoclinic
_symmetry_space_group_name_Hall '-P 2ybc'
_symmetry_space_group_name_H-M 'P 1 21/c 1'
_atom_sites_solution_hydrogens geom
_atom_sites_solution_primary direct
_atom_sites_solution_secondary difmap
_audit_creation_method SHELXL-97
_cell_angle_alpha 90.00
_cell_angle_beta 97.647(6)
_cell_angle_gamma 90.00
_cell_formula_units_Z 4
_cell_length_a 8.010(4)
_cell_length_b 13.436(6)
_cell_length_c 26.359(11)
_cell_measurement_temperature 120(2)
_cell_volume 2812(2)
_computing_structure_refinement 'SHELXL-97 (Sheldrick, 1997)'
_computing_structure_solution 'SHELXS-97 (Sheldrick, 1990)'
_diffrn_ambient_temperature 120(2)
_diffrn_measured_fraction_theta_full 0.972
_diffrn_measured_fraction_theta_max 0.972
_diffrn_radiation_monochromator graphite
_diffrn_radiation_source 'fine-focus sealed tube'
_diffrn_radiation_type MoK\a
_diffrn_radiation_wavelength 0.71073
_diffrn_reflns_av_R_equivalents 0.0946
_diffrn_reflns_av_sigmaI/netI 0.1366
_diffrn_reflns_limit_h_max 10
_diffrn_reflns_limit_h_min -10
_diffrn_reflns_limit_k_max 17
_diffrn_reflns_limit_k_min -16
_diffrn_reflns_limit_l_max 24
_diffrn_reflns_limit_l_min -33
_diffrn_reflns_number 14366
_diffrn_reflns_theta_full 27.08
_diffrn_reflns_theta_max 27.08
_diffrn_reflns_theta_min 1.56
_exptl_absorpt_coefficient_mu 0.919
_exptl_absorpt_correction_T_max 0.9730
_exptl_absorpt_correction_T_min 0.7333
_exptl_crystal_density_diffrn 1.587
_exptl_crystal_density_method 'not measured'
_exptl_crystal_F_000 1376
_exptl_crystal_size_max 0.36
_exptl_crystal_size_mid 0.18
_exptl_crystal_size_min 0.03
_refine_diff_density_max 1.288
_refine_diff_density_min -1.484
_refine_diff_density_rms 0.107
_refine_ls_extinction_method none
_refine_ls_goodness_of_fit_ref 1.032
_refine_ls_hydrogen_treatment constr
_refine_ls_matrix_type full
_refine_ls_number_parameters 442
_refine_ls_number_reflns 6011
_refine_ls_number_restraints 0
_refine_ls_restrained_S_all 1.032
_refine_ls_R_factor_all 0.1588
_refine_ls_R_factor_gt 0.0814
_refine_ls_shift/su_max 0.001
_refine_ls_shift/su_mean 0.000
_refine_ls_structure_factor_coef Fsqd
_refine_ls_weighting_details 'calc w=1/[\s^2^(Fo^2^)+(0.0338P)^2^+10.0972P] where P=(Fo^2^+2Fc^2^)/3'
_refine_ls_weighting_scheme calc
_refine_ls_wR_factor_gt 0.1467
_refine_ls_wR_factor_ref 0.1760
_reflns_number_gt 3447
_reflns_number_total 6011
_reflns_threshold_expression >2sigma(I)
_cod_data_source_file c3cc42831a.txt
_cod_data_source_block gusa4
_cod_database_code 7109410

loop_
_symmetry_equiv_pos_as_xyz
'x, y, z'
'-x, y+1/2, -z+1/2'
'-x, -y, -z'
'x, -y-1/2, z-1/2'

loop_
_atom_site_label
_atom_site_type_symbol
_atom_site_fract_x
_atom_site_fract_y
_atom_site_fract_z
_atom_site_U_iso_or_equiv
_atom_site_adp_type
_atom_site_occupancy
_atom_site_symmetry_multiplicity
_atom_site_calc_flag
_atom_site_refinement_flags
Zn1 Zn 0.64285(9) 0.11288(5) 0.95302(3) 0.0269(2) Uani 1 1 d .
N1 N 0.6003(6) -0.0483(3) 0.94644(16) 0.0228(11) Uani 1 1 d .
N2 N 0.7927(6) 0.0856(3) 1.01258(17) 0.0258(12) Uani 1 1 d .
N3 N 0.6895(6) 0.2676(4) 0.96435(18) 0.0255(11) Uani 1 1 d .
N4 N 0.4966(6) 0.1404(3) 0.89279(17) 0.0242(11) Uani 1 1 d .
C1 C 0.4917(7) -0.0938(4) 0.9088(2) 0.0221(13) Uani 1 1 d .
C2 C 0.4916(8) -0.2002(4) 0.9184(2) 0.0243(13) Uani 1 1 d .
H2 H 0.4276 -0.2488 0.8980 0.029 Uiso 1 1 calc R
C3 C 0.5981(7) -0.2174(4) 0.9610(2) 0.0238(14) Uani 1 1 d .
H3 H 0.6224 -0.2803 0.9766 0.029 Uiso 1 1 calc R
C4 C 0.6700(7) -0.1225(4) 0.97902(19) 0.0218(12) Uani 1 1 d .
C5 C 0.7886(7) -0.0993(4) 1.0217(2) 0.0231(13) Uani 1 1 d .
C6 C 0.8399(8) -0.0023(4) 1.0339(2) 0.0258(14) Uani 1 1 d .
C7 C 0.9631(7) 0.0070(4) 1.0783(2) 0.0238(13) Uani 1 1 d .
C8 C 0.9934(7) 0.1078(5) 1.0841(2) 0.0274(14) Uani 1 1 d .
C9 C 0.8853(7) 0.1534(4) 1.0427(2) 0.0256(14) Uani 1 1 d .
C10 C 0.8954(7) 0.2568(4) 1.0405(2) 0.0248(14) Uani 1 1 d .
C11 C 0.7982(8) 0.3137(4) 1.0020(2) 0.0274(14) Uani 1 1 d .
C12 C 0.7878(8) 0.4195(4) 0.9932(2) 0.0315(15) Uani 1 1 d .
H12 H 0.8463 0.4693 1.0141 0.038 Uiso 1 1 calc R
C13 C 0.6806(8) 0.4353(4) 0.9502(2) 0.0301(15) Uani 1 1 d .
H13 H 0.6526 0.4981 0.9348 0.036 Uiso 1 1 calc R
C14 C 0.6156(7) 0.3405(4) 0.9313(2) 0.0254(13) Uani 1 1 d .
C15 C 0.5050(7) 0.3220(4) 0.8861(2) 0.0252(13) Uani 1 1 d .
C16 C 0.4471(7) 0.2286(4) 0.8677(2) 0.0254(14) Uani 1 1 d .
C17 C 0.3249(8) 0.2058(4) 0.8232(2) 0.0274(14) Uani 1 1 d .
H17 H 0.2713 0.2524 0.7992 0.033 Uiso 1 1 calc R
C18 C 0.3018(7) 0.1054(4) 0.8222(2) 0.0248(13) Uani 1 1 d .
C19 C 0.4104(7) 0.0669(4) 0.8648(2) 0.0237(13) Uani 1 1 d .
C20 C 0.4019(7) -0.0378(4) 0.8694(2) 0.0217(13) Uani 1 1 d .
C21 C 0.8909(8) -0.1607(4) 1.0620(2) 0.0251(14) Uani 1 1 d .
C22 C 0.9976(8) -0.0964(4) 1.0959(2) 0.0264(14) Uani 1 1 d .
C23 C 1.1056(7) -0.1357(5) 1.1362(2) 0.0290(15) Uani 1 1 d .
H23 H 1.1765 -0.0932 1.1585 0.035 Uiso 1 1 calc R
C24 C 1.1092(8) -0.2378(5) 1.1437(2) 0.0348(16) Uani 1 1 d .
H24 H 1.1836 -0.2652 1.1712 0.042 Uiso 1 1 calc R
C25 C 1.0065(8) -0.3005(5) 1.1117(2) 0.0334(15) Uani 1 1 d .
H25 H 1.0103 -0.3702 1.1179 0.040 Uiso 1 1 calc R
C26 C 0.8970(8) -0.2627(5) 1.0704(2) 0.0303(15) Uani 1 1 d .
H26 H 0.8276 -0.3063 1.0485 0.036 Uiso 1 1 calc R
C27 C 1.0238(8) 0.2811(5) 1.0853(2) 0.0283(14) Uani 1 1 d .
C28 C 1.0820(8) 0.1914(4) 1.1117(2) 0.0274(14) Uani 1 1 d .
C29 C 1.2003(8) 0.1947(5) 1.1545(2) 0.0338(16) Uani 1 1 d .
H29 H 1.2360 0.1355 1.1724 0.041 Uiso 1 1 calc R
C30 C 1.2671(9) 0.2874(5) 1.1710(2) 0.0400(18) Uani 1 1 d .
H30 H 1.3505 0.2907 1.2002 0.048 Uiso 1 1 calc R
C31 C 1.2135(8) 0.3740(5) 1.1456(2) 0.0382(16) Uani 1 1 d .
H31 H 1.2602 0.4359 1.1577 0.046 Uiso 1 1 calc R
C32 C 1.0918(8) 0.3717(5) 1.1026(2) 0.0349(16) Uani 1 1 d .
H32 H 1.0559 0.4315 1.0853 0.042 Uiso 1 1 calc R
C33 C 0.4458(7) 0.4102(4) 0.8534(2) 0.0263(14) Uani 1 1 d .
C34 C 0.3490(8) 0.4842(4) 0.8715(2) 0.0314(15) Uani 1 1 d .
H34 H 0.3210 0.4804 0.9053 0.038 Uiso 1 1 calc R
C35 C 0.2922(8) 0.5645(4) 0.8402(3) 0.0345(16) Uani 1 1 d .
H35 H 0.2254 0.6148 0.8528 0.041 Uiso 1 1 calc R
C36 C 0.3323(8) 0.5711(5) 0.7911(2) 0.0348(16) Uani 1 1 d .
H36 H 0.2947 0.6265 0.7702 0.042 Uiso 1 1 calc R
C37 C 0.4259(8) 0.4985(4) 0.7724(2) 0.0318(15) Uani 1 1 d .
H37 H 0.4529 0.5029 0.7384 0.038 Uiso 1 1 calc R
C38 C 0.4820(8) 0.4177(4) 0.8031(2) 0.0305(15) Uani 1 1 d .
H38 H 0.5458 0.3669 0.7896 0.037 Uiso 1 1 calc R
C39 C 0.2780(7) -0.0676(4) 0.8250(2) 0.0242(13) Uani 1 1 d .
C40 C 0.2127(8) 0.0182(4) 0.7970(2) 0.0250(13) Uani 1 1 d .
C41 C 0.0925(8) 0.0100(5) 0.7552(2) 0.0299(14) Uani 1 1 d .
H41 H 0.0516 0.0676 0.7367 0.036 Uiso 1 1 calc R
C42 C 0.0306(8) -0.0846(4) 0.7400(2) 0.0311(15) Uani 1 1 d .
H42 H -0.0549 -0.0909 0.7115 0.037 Uiso 1 1 calc R
C43 C 0.0922(8) -0.1674(5) 0.7658(2) 0.0318(15) Uani 1 1 d .
H43 H 0.0504 -0.2310 0.7545 0.038 Uiso 1 1 calc R
C44 C 0.2156(8) -0.1609(4) 0.8083(2) 0.0299(14) Uani 1 1 d .
H44 H 0.2570 -0.2195 0.8259 0.036 Uiso 1 1 calc R

loop_
_atom_site_aniso_label
_atom_site_aniso_U_11
_atom_site_aniso_U_22
_atom_site_aniso_U_33
_atom_site_aniso_U_23
_atom_site_aniso_U_13
_atom_site_aniso_U_12
Zn1 0.0255(4) 0.0188(3) 0.0338(4) 0.0020(3) -0.0051(3) -0.0021(3)
N1 0.023(3) 0.022(3) 0.023(2) 0.004(2) 0.000(2) -0.001(2)
N2 0.029(3) 0.015(3) 0.032(3) 0.001(2) -0.002(2) -0.002(2)
N3 0.019(3) 0.024(3) 0.032(3) -0.002(2) 0.000(2) -0.003(2)
N4 0.023(3) 0.015(3) 0.033(3) 0.004(2) -0.002(2) 0.000(2)
C1 0.022(3) 0.023(3) 0.020(3) -0.003(2) 0.000(2) -0.004(3)
C2 0.027(4) 0.014(3) 0.032(3) -0.003(2) 0.003(3) -0.004(3)
C3 0.026(4) 0.021(3) 0.026(3) 0.002(2) 0.007(3) -0.005(3)
C4 0.019(3) 0.023(3) 0.022(3) 0.006(2) -0.001(2) -0.007(3)
C5 0.024(3) 0.023(3) 0.024(3) 0.007(2) 0.008(3) 0.002(3)
C6 0.024(4) 0.028(3) 0.025(3) 0.002(2) -0.001(3) -0.003(3)
C7 0.021(3) 0.030(3) 0.020(3) 0.002(2) 0.000(3) -0.001(3)
C8 0.021(3) 0.031(4) 0.030(3) 0.001(3) 0.001(3) -0.009(3)
C9 0.023(4) 0.026(3) 0.028(3) -0.005(3) 0.005(3) -0.009(3)
C10 0.022(4) 0.022(3) 0.031(3) -0.002(2) 0.005(3) -0.006(3)
C11 0.028(4) 0.025(3) 0.031(3) 0.000(3) 0.009(3) -0.002(3)
C12 0.036(4) 0.020(3) 0.039(4) -0.008(3) 0.006(3) -0.010(3)
C13 0.030(4) 0.019(3) 0.041(4) 0.001(3) 0.002(3) 0.000(3)
C14 0.024(3) 0.018(3) 0.036(3) 0.003(2) 0.009(3) -0.001(3)
C15 0.021(3) 0.021(3) 0.033(3) 0.003(2) 0.004(3) 0.000(3)
C16 0.019(3) 0.016(3) 0.044(4) 0.003(3) 0.010(3) 0.004(3)
C17 0.027(4) 0.026(4) 0.028(3) 0.001(2) -0.001(3) -0.003(3)
C18 0.028(3) 0.022(3) 0.025(3) 0.000(2) 0.003(3) 0.000(3)
C19 0.022(3) 0.025(3) 0.024(3) -0.003(2) 0.000(3) 0.000(3)
C20 0.021(3) 0.019(3) 0.025(3) -0.001(2) 0.003(3) 0.001(2)
C21 0.026(4) 0.026(3) 0.024(3) 0.003(2) 0.007(3) 0.004(3)
C22 0.029(4) 0.027(4) 0.023(3) 0.001(2) 0.003(3) -0.001(3)
C23 0.022(3) 0.041(4) 0.024(3) 0.004(3) 0.003(3) 0.004(3)
C24 0.028(4) 0.043(4) 0.031(3) 0.013(3) 0.000(3) 0.013(3)
C25 0.037(4) 0.024(4) 0.040(4) 0.008(3) 0.007(3) 0.006(3)
C26 0.030(4) 0.031(4) 0.031(3) 0.003(3) 0.007(3) -0.001(3)
C27 0.025(4) 0.030(4) 0.030(3) -0.006(3) 0.006(3) -0.008(3)
C28 0.025(4) 0.031(4) 0.027(3) -0.006(3) 0.006(3) -0.009(3)
C29 0.035(4) 0.040(4) 0.027(3) -0.002(3) 0.005(3) -0.008(3)
C30 0.031(4) 0.059(5) 0.030(3) -0.007(3) -0.001(3) -0.017(4)
C31 0.040(4) 0.038(4) 0.038(4) -0.009(3) 0.010(3) -0.015(3)
C32 0.039(4) 0.034(4) 0.033(3) -0.007(3) 0.008(3) -0.008(3)
C33 0.022(3) 0.015(3) 0.040(4) 0.000(2) -0.001(3) -0.005(2)
C34 0.030(4) 0.018(3) 0.046(4) 0.000(3) 0.003(3) -0.002(3)
C35 0.032(4) 0.011(3) 0.058(4) -0.003(3) -0.005(3) 0.005(3)
C36 0.031(4) 0.022(3) 0.048(4) 0.006(3) -0.008(3) -0.001(3)
C37 0.030(4) 0.025(3) 0.038(4) 0.007(3) -0.007(3) -0.002(3)
C38 0.022(4) 0.023(3) 0.046(4) -0.001(3) 0.000(3) -0.001(3)
C39 0.022(3) 0.021(3) 0.029(3) 0.001(2) 0.002(3) -0.004(3)
C40 0.027(4) 0.018(3) 0.028(3) -0.003(2) -0.004(3) 0.001(3)
C41 0.030(4) 0.028(4) 0.031(3) 0.001(3) -0.001(3) 0.002(3)
C42 0.028(4) 0.027(3) 0.035(3) -0.003(3) -0.007(3) -0.005(3)
C43 0.036(4) 0.025(4) 0.034(3) -0.008(3) 0.001(3) -0.004(3)
C44 0.033(4) 0.020(3) 0.035(3) 0.002(3) -0.002(3) -0.001(3)

loop_
_atom_type_symbol
_atom_type_description
_atom_type_scat_dispersion_real
_atom_type_scat_dispersion_imag
_atom_type_scat_source
C C 0.0033 0.0016 'International Tables Vol C Tables 4.2.6.8 and 6.1.1.4'
H H 0.0000 0.0000 'International Tables Vol C Tables 4.2.6.8 and 6.1.1.4'
N N 0.0061 0.0033 'International Tables Vol C Tables 4.2.6.8 and 6.1.1.4'
Zn Zn 0.2839 1.4301 'International Tables Vol C Tables 4.2.6.8 and 6.1.1.4'

loop_
_geom_angle_atom_site_label_1
_geom_angle_atom_site_label_2
_geom_angle_atom_site_label_3
_geom_angle
N4 Zn1 N2 178.9(2)
N4 Zn1 N3 90.25(19)
N2 Zn1 N3 89.59(19)
N4 Zn1 N1 93.13(18)
N2 Zn1 N1 87.05(18)
N3 Zn1 N1 176.41(18)
C1 N1 C4 107.0(5)
C1 N1 Zn1 124.9(4)
C4 N1 Zn1 128.0(4)
C6 N2 C9 104.1(5)
C6 N2 Zn1 129.4(4)
C9 N2 Zn1 126.4(4)
C11 N3 C14 108.1(5)
C11 N3 Zn1 128.5(4)
C14 N3 Zn1 123.3(4)
C19 N4 C16 105.5(5)
C19 N4 Zn1 121.9(4)
C16 N4 Zn1 132.6(4)
N1 C1 C20 120.7(5)
N1 C1 C2 109.2(5)
C20 C1 C2 130.2(5)
C3 C2 C1 107.5(5)
C2 C3 C4 107.8(5)
N1 C4 C5 120.7(5)
N1 C4 C3 108.6(5)
C5 C4 C3 130.7(5)
C6 C5 C4 122.7(5)
C6 C5 C21 103.6(5)
C4 C5 C21 133.8(5)
N2 C6 C5 132.1(5)
N2 C6 C7 113.0(5)
C5 C6 C7 114.9(5)
C8 C7 C6 105.5(5)
C8 C7 C22 149.8(5)
C6 C7 C22 104.7(5)
C7 C8 C9 104.9(5)
C7 C8 C28 150.5(6)
C9 C8 C28 104.6(5)
N2 C9 C10 132.3(6)
N2 C9 C8 112.5(5)
C10 C9 C8 115.2(5)
C9 C10 C11 122.6(5)
C9 C10 C27 102.8(5)
C11 C10 C27 134.6(5)
N3 C11 C10 120.5(5)
N3 C11 C12 108.1(5)
C10 C11 C12 131.4(6)
C13 C12 C11 107.9(5)
C12 C13 C14 108.2(5)
N3 C14 C15 124.9(5)
N3 C14 C13 107.7(5)
C15 C14 C13 127.3(5)
C16 C15 C14 126.4(5)
C16 C15 C33 116.2(5)
C14 C15 C33 117.4(5)
N4 C16 C15 122.5(5)
N4 C16 C17 108.8(5)
C15 C16 C17 128.6(5)
C18 C17 C16 107.4(5)
C17 C18 C19 106.2(5)
C17 C18 C40 148.0(6)
C19 C18 C40 105.8(5)
N4 C19 C20 134.5(5)
N4 C19 C18 112.0(5)
C20 C19 C18 113.5(5)
C1 C20 C19 124.9(5)
C1 C20 C39 131.5(5)
C19 C20 C39 103.6(5)
C26 C21 C22 119.2(5)
C26 C21 C5 131.4(6)
C22 C21 C5 109.4(5)
C23 C22 C21 120.5(6)
C23 C22 C7 132.2(6)
C21 C22 C7 107.3(5)
C22 C23 C24 119.1(6)
C25 C24 C23 121.2(6)
C24 C25 C26 120.9(6)
C21 C26 C25 119.2(6)
C32 C27 C28 119.2(6)
C32 C27 C10 130.6(6)
C28 C27 C10 110.2(5)
C29 C28 C27 121.0(5)
C29 C28 C8 131.8(6)
C27 C28 C8 107.2(5)
C28 C29 C30 118.5(6)
C31 C30 C29 121.1(6)
C30 C31 C32 120.9(6)
C27 C32 C31 119.3(6)
C34 C33 C38 118.1(5)
C34 C33 C15 121.2(5)
C38 C33 C15 120.7(5)
C33 C34 C35 120.3(6)
C36 C35 C34 120.5(6)
C37 C36 C35 120.1(6)
C36 C37 C38 119.9(6)
C37 C38 C33 121.1(6)
C44 C39 C40 118.0(5)
C44 C39 C20 131.6(5)
C40 C39 C20 110.4(5)
C41 C40 C39 121.4(5)
C41 C40 C18 132.0(5)
C39 C40 C18 106.6(5)
C40 C41 C42 119.2(6)
C43 C42 C41 120.4(6)
C42 C43 C44 121.4(6)
C43 C44 C39 119.7(5)

loop_
_geom_bond_atom_site_label_1
_geom_bond_atom_site_label_2
_geom_bond_distance
Zn1 N4 1.880(5)
Zn1 N2 1.881(5)
Zn1 N3 2.126(5)
Zn1 N1 2.196(5)
N1 C1 1.372(7)
N1 C4 1.384(7)
N2 C6 1.341(7)
N2 C9 1.362(7)
N3 C11 1.378(7)
N3 C14 1.389(7)
N4 C19 1.364(7)
N4 C16 1.390(7)
C1 C20 1.401(8)
C1 C2 1.453(7)
C2 C3 1.336(8)
C3 C4 1.453(8)
C4 C5 1.407(8)
C5 C6 1.391(8)
C5 C21 1.500(7)
C6 C7 1.433(8)
C7 C8 1.381(8)
C7 C22 1.479(8)
C8 C9 1.436(8)
C8 C28 1.470(8)
C9 C10 1.393(8)
C10 C11 1.417(8)
C10 C27 1.495(8)
C11 C12 1.441(8)
C12 C13 1.346(8)
C13 C14 1.438(8)
C14 C15 1.410(8)
C15 C16 1.402(8)
C15 C33 1.505(8)
C16 C17 1.457(8)
C17 C18 1.361(8)
C18 C19 1.423(8)
C18 C40 1.482(8)
C19 C20 1.414(8)
C20 C39 1.485(8)
C21 C26 1.387(8)
C21 C22 1.441(8)
C22 C23 1.382(8)
C23 C24 1.387(8)
C24 C25 1.382(9)
C25 C26 1.400(8)
C27 C32 1.386(8)
C27 C28 1.438(8)
C28 C29 1.373(8)
C29 C30 1.402(9)
C30 C31 1.382(9)
C31 C32 1.394(9)
C33 C34 1.384(8)
C33 C38 1.399(8)
C34 C35 1.397(8)
C35 C36 1.377(9)
C36 C37 1.363(9)
C37 C38 1.391(8)
C39 C44 1.398(8)
C39 C40 1.430(8)
C40 C41 1.369(8)
C41 C42 1.403(8)
C42 C43 1.363(8)
C43 C44 1.396(8)

loop_
_geom_torsion_atom_site_label_1
_geom_torsion_atom_site_label_2
_geom_torsion_atom_site_label_3
_geom_torsion_atom_site_label_4
_geom_torsion
N4 Zn1 N1 C1 -2.5(5)
N2 Zn1 N1 C1 178.6(5)
N3 Zn1 N1 C1 158(3)
N4 Zn1 N1 C4 180.0(5)
N2 Zn1 N1 C4 1.0(5)
N3 Zn1 N1 C4 -20(3)
N4 Zn1 N2 C6 -98(11)
N3 Zn1 N2 C6 -179.1(5)
N1 Zn1 N2 C6 2.2(5)
N4 Zn1 N2 C9 79(11)
N3 Zn1 N2 C9 -2.6(5)
N1 Zn1 N2 C9 178.7(5)
N4 Zn1 N3 C11 -176.5(5)
N2 Zn1 N3 C11 2.4(5)
N1 Zn1 N3 C11 23(3)
N4 Zn1 N3 C14 0.2(5)
N2 Zn1 N3 C14 179.1(5)
N1 Zn1 N3 C14 -160(3)
N2 Zn1 N4 C19 101(11)
N3 Zn1 N4 C19 -177.3(5)
N1 Zn1 N4 C19 1.5(5)
N2 Zn1 N4 C16 -81(11)
N3 Zn1 N4 C16 0.9(5)
N1 Zn1 N4 C16 179.7(5)
C4 N1 C1 C20 -179.5(5)
Zn1 N1 C1 C20 2.5(8)
C4 N1 C1 C2 0.6(6)
Zn1 N1 C1 C2 -177.4(4)
N1 C1 C2 C3 0.1(7)
C20 C1 C2 C3 -179.8(6)
C1 C2 C3 C4 -0.8(7)
C1 N1 C4 C5 179.5(5)
Zn1 N1 C4 C5 -2.6(8)
C1 N1 C4 C3 -1.1(6)
Zn1 N1 C4 C3 176.8(4)
C2 C3 C4 N1 1.2(7)
C2 C3 C4 C5 -179.5(6)
N1 C4 C5 C6 1.1(9)
C3 C4 C5 C6 -178.1(6)
N1 C4 C5 C21 -176.8(6)
C3 C4 C5 C21 4.0(11)
C9 N2 C6 C5 178.4(6)
Zn1 N2 C6 C5 -4.5(10)
C9 N2 C6 C7 0.3(7)
Zn1 N2 C6 C7 177.4(4)
C4 C5 C6 N2 2.6(11)
C21 C5 C6 N2 -179.0(6)
C4 C5 C6 C7 -179.3(5)
C21 C5 C6 C7 -0.9(7)
N2 C6 C7 C8 -0.4(7)
C5 C6 C7 C8 -178.9(5)
N2 C6 C7 C22 179.9(5)
C5 C6 C7 C22 1.4(7)
C6 C7 C8 C9 0.4(6)
C22 C7 C8 C9 179.7(10)
C6 C7 C8 C28 -179.6(10)
C22 C7 C8 C28 0(2)
C6 N2 C9 C10 179.2(6)
Zn1 N2 C9 C10 1.9(10)
C6 N2 C9 C8 -0.1(7)
Zn1 N2 C9 C8 -177.3(4)
C7 C8 C9 N2 -0.2(7)
C28 C8 C9 N2 179.8(5)
C7 C8 C9 C10 -179.6(5)
C28 C8 C9 C10 0.4(7)
N2 C9 C10 C11 0.4(10)
C8 C9 C10 C11 179.6(5)
N2 C9 C10 C27 -179.3(6)
C8 C9 C10 C27 0.0(7)
C14 N3 C11 C10 -178.2(5)
Zn1 N3 C11 C10 -1.1(8)
C14 N3 C11 C12 2.0(7)
Zn1 N3 C11 C12 179.1(4)
C9 C10 C11 N3 -0.7(9)
C27 C10 C11 N3 178.8(6)
C9 C10 C11 C12 179.0(6)
C27 C10 C11 C12 -1.4(12)
N3 C11 C12 C13 -2.4(7)
C10 C11 C12 C13 177.8(6)
C11 C12 C13 C14 1.9(7)
C11 N3 C14 C15 175.7(6)
Zn1 N3 C14 C15 -1.6(8)
C11 N3 C14 C13 -0.8(6)
Zn1 N3 C14 C13 -178.1(4)
C12 C13 C14 N3 -0.7(7)
C12 C13 C14 C15 -177.2(6)
N3 C14 C15 C16 2.1(10)
C13 C14 C15 C16 177.9(6)
N3 C14 C15 C33 -176.3(5)
C13 C14 C15 C33 -0.4(9)
C19 N4 C16 C15 177.7(6)
Zn1 N4 C16 C15 -0.7(9)
C19 N4 C16 C17 0.6(6)
Zn1 N4 C16 C17 -177.8(4)
C14 C15 C16 N4 -0.9(10)
C33 C15 C16 N4 177.5(5)
C14 C15 C16 C17 175.6(6)
C33 C15 C16 C17 -6.0(9)
N4 C16 C17 C18 0.4(7)
C15 C16 C17 C18 -176.5(6)
C16 C17 C18 C19 -1.2(7)
C16 C17 C18 C40 177.8(9)
C16 N4 C19 C20 -179.5(7)
Zn1 N4 C19 C20 -0.8(10)
C16 N4 C19 C18 -1.3(7)
Zn1 N4 C19 C18 177.3(4)
C17 C18 C19 N4 1.6(7)
C40 C18 C19 N4 -177.8(5)
C17 C18 C19 C20 -179.9(5)
C40 C18 C19 C20 0.7(7)
N1 C1 C20 C19 -1.3(9)
C2 C1 C20 C19 178.7(6)
N1 C1 C20 C39 -179.6(6)
C2 C1 C20 C39 0.3(11)
N4 C19 C20 C1 0.3(11)
C18 C19 C20 C1 -177.8(5)
N4 C19 C20 C39 179.0(6)
C18 C19 C20 C39 0.9(7)
C6 C5 C21 C26 -179.9(6)
C4 C5 C21 C26 -1.8(11)
C6 C5 C21 C22 0.0(6)
C4 C5 C21 C22 178.1(6)
C26 C21 C22 C23 0.5(9)
C5 C21 C22 C23 -179.4(5)
C26 C21 C22 C7 -179.2(5)
C5 C21 C22 C7 0.9(6)
C8 C7 C22 C23 -0.4(15)
C6 C7 C22 C23 179.0(6)
C8 C7 C22 C21 179.3(10)
C6 C7 C22 C21 -1.3(6)
C21 C22 C23 C24 -0.4(9)
C7 C22 C23 C24 179.3(6)
C22 C23 C24 C25 -0.3(9)
C23 C24 C25 C26 0.8(10)
C22 C21 C26 C25 0.0(9)
C5 C21 C26 C25 179.9(6)
C24 C25 C26 C21 -0.6(9)
C9 C10 C27 C32 178.1(6)
C11 C10 C27 C32 -1.6(11)
C9 C10 C27 C28 -0.4(6)
C11 C10 C27 C28 180.0(6)
C32 C27 C28 C29 1.7(9)
C10 C27 C28 C29 -179.7(5)
C32 C27 C28 C8 -178.0(5)
C10 C27 C28 C8 0.6(7)
C7 C8 C28 C29 -0.3(16)
C9 C8 C28 C29 179.7(6)
C7 C8 C28 C27 179.4(10)
C9 C8 C28 C27 -0.6(6)
C27 C28 C29 C30 -1.8(9)
C8 C28 C29 C30 177.8(6)
C28 C29 C30 C31 1.1(10)
C29 C30 C31 C32 -0.3(10)
C28 C27 C32 C31 -0.8(9)
C10 C27 C32 C31 -179.1(6)
C30 C31 C32 C27 0.1(10)
C16 C15 C33 C34 117.9(6)
C14 C15 C33 C34 -63.6(8)
C16 C15 C33 C38 -59.7(8)
C14 C15 C33 C38 118.9(6)
C38 C33 C34 C35 -1.0(9)
C15 C33 C34 C35 -178.6(6)
C33 C34 C35 C36 -0.3(10)
C34 C35 C36 C37 1.0(9)
C35 C36 C37 C38 -0.4(9)
C36 C37 C38 C33 -0.9(9)
C34 C33 C38 C37 1.6(9)
C15 C33 C38 C37 179.2(6)
C1 C20 C39 C44 -1.6(11)
C19 C20 C39 C44 179.8(7)
C1 C20 C39 C40 176.4(6)
C19 C20 C39 C40 -2.2(7)
C44 C39 C40 C41 0.1(9)
C20 C39 C40 C41 -178.1(5)
C44 C39 C40 C18 -179.1(5)
C20 C39 C40 C18 2.7(7)
C17 C18 C40 C41 -0.1(15)
C19 C18 C40 C41 178.9(6)
C17 C18 C40 C39 179.0(9)
C19 C18 C40 C39 -2.1(6)
C39 C40 C41 C42 1.0(9)
C18 C40 C41 C42 179.9(6)
C40 C41 C42 C43 -1.6(10)
C41 C42 C43 C44 1.2(10)
C42 C43 C44 C39 -0.1(10)
C40 C39 C44 C43 -0.6(9)
C20 C39 C44 C43 177.2(6)
